data_7240864
loop_
_publ_author_name
'Rosendo, Paula'
'Perles, Josefina'
'Zamora, Felix'
'Delgado, Salome'

_publ_section_title
;
 Cu(I)-iodide coordination polymers with aromatic thioamides
;
_journal_name_full CrystEngComm
_journal_paper_doi 10.1039/D0CE00969E
_journal_year 2020
_chemical_formula_sum 'C9 H12 Cu I N2 O S'
_chemical_formula_weight 386.71
_chemical_name_common CuIPyTBA_110K
_space_group_crystal_system monoclinic
_space_group_IT_number 14
_space_group_name_Hall '-P 2ybc'
_space_group_name_H-M_alt 'P 1 21/c 1'
_atom_sites_solution_hydrogens geom
_audit_update_record
;
2020-03-31 deposited with the CCDC.	2020-07-15 downloaded from the CCDC.
;
_cell_angle_alpha 90
_cell_angle_beta 102.2930(10)
_cell_angle_gamma 90
_cell_formula_units_Z 4
_cell_length_a 7.4680(2)
_cell_length_b 15.0583(4)
_cell_length_c 11.4401(3)
_cell_measurement_reflns_used 9991
_cell_measurement_temperature 110.(2)
_cell_measurement_theta_max 26.3940
_cell_measurement_theta_min 2.2691
_cell_volume 1257.00(6)
_computing_cell_refinement 'Bruker SAINT'
_computing_data_collection 'Bruker APEX2'
_computing_data_reduction 'Bruker SAINT'
_computing_molecular_graphics 'Bruker SHELXTL'
_computing_publication_material 'Bruker SHELXTL'
_computing_structure_refinement 'SHELXL-2014 (Sheldrick 2014)'
_computing_structure_solution 'SHELXS-97 (Sheldrick 2008)'
_diffrn_ambient_temperature 110.(2)
_diffrn_measured_fraction_theta_full 0.999
_diffrn_measured_fraction_theta_max 0.999
_diffrn_measurement_device_type 'Bruker Kappa Apex II'
_diffrn_measurement_method '\f and \w scans'
_diffrn_radiation_type 'Mo K\a'
_diffrn_radiation_wavelength 0.71073
_diffrn_reflns_av_R_equivalents 0.0371
_diffrn_reflns_av_unetI/netI 0.0172
_diffrn_reflns_limit_h_max 8
_diffrn_reflns_limit_h_min -8
_diffrn_reflns_limit_k_max 18
_diffrn_reflns_limit_k_min -18
_diffrn_reflns_limit_l_max 13
_diffrn_reflns_limit_l_min -13
_diffrn_reflns_number 23186
_diffrn_reflns_theta_full 25.34
_diffrn_reflns_theta_max 25.34
_diffrn_reflns_theta_min 2.71
_exptl_absorpt_coefficient_mu 4.336
_exptl_absorpt_correction_T_max 0.64
_exptl_absorpt_correction_T_min 0.39
_exptl_absorpt_correction_type multi-scan
_exptl_absorpt_process_details sadabs
_exptl_crystal_colour 'clear intense red'
_exptl_crystal_density_diffrn 2.043
_exptl_crystal_density_method 'not measured'
_exptl_crystal_description prismatic
_exptl_crystal_F_000 744
_exptl_crystal_size_max 0.265
_exptl_crystal_size_mid 0.187
_exptl_crystal_size_min 0.113
_refine_diff_density_max 0.462
_refine_diff_density_min -0.333
_refine_ls_extinction_method none
_refine_ls_goodness_of_fit_ref 1.290
_refine_ls_hydrogen_treatment constr
_refine_ls_matrix_type full
_refine_ls_number_parameters 138
_refine_ls_number_reflns 2290
_refine_ls_number_restraints 0
_refine_ls_restrained_S_all 1.290
_refine_ls_R_factor_all 0.0160
_refine_ls_R_factor_gt 0.0149
_refine_ls_shift/su_max 0.001
_refine_ls_shift/su_mean 0.000
_refine_ls_structure_factor_coef Fsqd
_refine_ls_weighting_details 'w=1/[\s^2^(Fo^2^)+(0.0252P)^2^+0.2914P] where P=(Fo^2^+2Fc^2^)/3'
_refine_ls_weighting_scheme calc
_refine_ls_wR_factor_gt 0.0500
_refine_ls_wR_factor_ref 0.0506
_reflns_number_gt 2187
_reflns_number_total 2290
_reflns_threshold_expression 'I > 2\s(I)'
_cod_data_source_file d0ce00969e2.cif
_cod_data_source_block 1_02222
_cod_database_code 7240864

loop_
_space_group_symop_operation_xyz
'x, y, z'
'-x, y+1/2, -z+1/2'
'-x, -y, -z'
'x, -y-1/2, z-1/2'

loop_
_atom_site_type_symbol
_atom_site_label
_atom_site_fract_x
_atom_site_fract_y
_atom_site_fract_z
_atom_site_U_iso_or_equiv
_atom_site_adp_type
_atom_site_calc_flag
_atom_site_refinement_flags_adp
_atom_site_refinement_flags_occupancy
_atom_site_refinement_flags_posn
_atom_site_occupancy
_atom_site_disorder_assembly
_atom_site_disorder_group
C C1 0.1874(4) 0.23706(17) 0.6683(2) 0.0172(6) Uani d . . . 1 . .
H H1 0.0623 0.2444 0.6719 0.021 Uiso calc U . R 1 . .
C C2 0.3160(3) 0.29133(17) 0.7384(2) 0.0170(6) Uani d . . . 1 . .
H H2 0.2794 0.3355 0.7878 0.02 Uiso calc U . R 1 . .
C C3 0.4997(3) 0.28042(16) 0.7355(2) 0.0133(5) Uani d . . . 1 . .
C C4 0.5456(3) 0.21506(17) 0.6618(2) 0.0163(6) Uani d . . . 1 . .
H H4 0.6701 0.2049 0.6587 0.02 Uiso calc U . R 1 . .
C C5 0.4077(3) 0.16491(16) 0.5928(2) 0.0158(5) Uani d . . . 1 . .
H H5 0.4404 0.1214 0.5409 0.019 Uiso calc U . R 1 . .
C C6 0.6437(3) 0.33602(16) 0.8118(2) 0.0128(5) Uani d . . . 1 . .
C C7 0.1917(4) 0.5662(2) 0.4512(3) 0.0322(7) Uani d . . . 1 . .
H H7A 0.1878 0.6078 0.5164 0.048 Uiso calc U . R 1 . .
H H7B 0.0666 0.5539 0.407 0.048 Uiso calc U . R 1 . .
H H7C 0.2626 0.5923 0.397 0.048 Uiso calc U . R 1 . .
C C8 0.2804(4) 0.48125(19) 0.5019(3) 0.0221(6) Uani d . . . 1 . .
C C9 0.2612(5) 0.4022(2) 0.4209(3) 0.0331(7) Uani d . . . 1 . .
H H9A 0.3251 0.3514 0.4646 0.05 Uiso calc U . R 1 . .
H H9B 0.3148 0.4156 0.3519 0.05 Uiso calc U . R 1 . .
H H9C 0.1311 0.3877 0.3933 0.05 Uiso calc U . R 1 . .
Cu Cu1 0.02190(4) 0.10525(2) 0.48798(3) 0.01536(9) Uani d . . . 1 . .
I I1 0.14939(2) -0.01749(2) 0.36521(2) 0.01465(8) Uani d . . . 1 . .
N N1 0.2303(3) 0.17437(13) 0.59536(18) 0.0138(4) Uani d . . . 1 . .
N N2 0.6042(3) 0.42001(14) 0.82410(19) 0.0184(5) Uani d . . . 1 . .
H H2A 0.4967 0.4411 0.788 0.022 Uiso calc U . R 1 . .
H H2B 0.6853 0.4553 0.8684 0.022 Uiso calc U . R 1 . .
O O1 0.3669(3) 0.47766(15) 0.6041(2) 0.0340(6) Uani d . . . 1 . .
S S1 0.84379(9) 0.28970(4) 0.87807(6) 0.01704(15) Uani d . . . 1 . .

loop_
_atom_site_aniso_label
_atom_site_aniso_U_11
_atom_site_aniso_U_22
_atom_site_aniso_U_33
_atom_site_aniso_U_12
_atom_site_aniso_U_13
_atom_site_aniso_U_23
C1 0.0097(13) 0.0191(13) 0.0223(14) 0.0012(11) 0.0019(11) -0.0011(11)
C2 0.0154(14) 0.0192(14) 0.0160(13) 0.0009(11) 0.0024(11) -0.0055(10)
C3 0.0118(13) 0.0133(12) 0.0131(12) -0.0006(10) -0.0013(10) 0.0013(10)
C4 0.0078(13) 0.0192(13) 0.0215(14) 0.0012(10) 0.0023(11) -0.0022(11)
C5 0.0155(14) 0.0133(12) 0.0176(13) 0.0000(10) 0.0013(11) -0.0033(10)
C6 0.0128(13) 0.0144(12) 0.0108(12) -0.0010(10) 0.0015(10) -0.0010(10)
C7 0.0335(18) 0.0289(17) 0.0332(17) 0.0034(14) 0.0045(14) -0.0015(14)
C8 0.0163(15) 0.0319(17) 0.0191(16) -0.0014(12) 0.0061(12) 0.0020(11)
C9 0.0347(19) 0.0273(16) 0.0341(17) 0.0018(14) 0.0001(14) 0.0002(14)
Cu1 0.01024(17) 0.01670(17) 0.01680(18) -0.00052(12) -0.00234(13) -0.00057(12)
I1 0.01425(12) 0.01326(11) 0.01670(11) -0.00052(6) 0.00385(8) 0.00028(6)
N1 0.0106(11) 0.0133(10) 0.0160(11) -0.0005(8) -0.0006(9) -0.0004(8)
N2 0.0117(11) 0.0148(11) 0.0240(12) 0.0000(9) -0.0071(9) -0.0065(9)
O1 0.0282(13) 0.0524(16) 0.0197(11) -0.0014(10) 0.0013(10) 0.0059(10)
S1 0.0115(3) 0.0134(3) 0.0228(4) 0.0014(2) -0.0040(3) -0.0018(3)

loop_
_atom_type_symbol
_atom_type_description
_atom_type_scat_dispersion_real
_atom_type_scat_dispersion_imag
_atom_type_scat_source
C C 0.0033 0.0016 'International Tables Vol C Tables 4.2.6.8 and 6.1.1.4'
H H 0.0000 0.0000 'International Tables Vol C Tables 4.2.6.8 and 6.1.1.4'
N N 0.0061 0.0033 'International Tables Vol C Tables 4.2.6.8 and 6.1.1.4'
S S 0.1246 0.1234 'International Tables Vol C Tables 4.2.6.8 and 6.1.1.4'
Cu Cu 0.3201 1.2651 'International Tables Vol C Tables 4.2.6.8 and 6.1.1.4'
I I -0.4742 1.8119 'International Tables Vol C Tables 4.2.6.8 and 6.1.1.4'
O O 0.0106 0.0060 'International Tables Vol C Tables 4.2.6.8 and 6.1.1.4'

loop_
_geom_angle_atom_site_label_1
_geom_angle_atom_site_label_2
_geom_angle_atom_site_label_3
_geom_angle_site_symmetry_1
_geom_angle_site_symmetry_3
_geom_angle
_geom_angle_publ_flag
N1 C1 C2 . . 123.2(2) ?
N1 C1 H1 . . 118.4 ?
C2 C1 H1 . . 118.4 ?
C1 C2 C3 . . 119.0(2) ?
C1 C2 H2 . . 120.5 ?
C3 C2 H2 . . 120.5 ?
C4 C3 C2 . . 118.2(2) ?
C4 C3 C6 . . 121.0(2) ?
C2 C3 C6 . . 120.8(2) ?
C5 C4 C3 . . 119.0(2) ?
C5 C4 H4 . . 120.5 ?
C3 C4 H4 . . 120.5 ?
N1 C5 C4 . . 123.4(2) ?
N1 C5 H5 . . 118.3 ?
C4 C5 H5 . . 118.3 ?
N2 C6 C3 . . 117.0(2) ?
N2 C6 S1 . . 123.5(2) ?
C3 C6 S1 . . 119.58(18) ?
C8 C7 H7A . . 109.5 ?
C8 C7 H7B . . 109.5 ?
H7A C7 H7B . . 109.5 ?
C8 C7 H7C . . 109.5 ?
H7A C7 H7C . . 109.5 ?
H7B C7 H7C . . 109.5 ?
O1 C8 C9 . . 121.6(3) ?
O1 C8 C7 . . 120.9(3) ?
C9 C8 C7 . . 117.6(3) ?
C8 C9 H9A . . 109.5 ?
C8 C9 H9B . . 109.5 ?
H9A C9 H9B . . 109.5 ?
C8 C9 H9C . . 109.5 ?
H9A C9 H9C . . 109.5 ?
H9B C9 H9C . . 109.5 ?
N1 Cu1 S1 . 4_465 105.01(6) ?
N1 Cu1 I1 . . 111.30(6) ?
S1 Cu1 I1 4_465 . 115.60(2) ?
N1 Cu1 I1 . 3_556 106.20(6) ?
S1 Cu1 I1 4_465 3_556 113.04(2) ?
I1 Cu1 I1 . 3_556 105.409(11) ?
Cu1 I1 Cu1 . 3_556 74.590(11) ?
C5 N1 C1 . . 117.2(2) ?
C5 N1 Cu1 . . 124.16(17) ?
C1 N1 Cu1 . . 118.56(17) ?
C6 N2 H2A . . 120.0 ?
C6 N2 H2B . . 120.0 ?
H2A N2 H2B . . 120.0 ?
C6 S1 Cu1 . 4_666 108.75(9) ?

loop_
_geom_bond_atom_site_label_1
_geom_bond_atom_site_label_2
_geom_bond_site_symmetry_2
_geom_bond_distance
_geom_bond_publ_flag
C1 N1 . 1.343(3) ?
C1 C2 . 1.380(4) ?
C1 H1 . 0.95 ?
C2 C3 . 1.389(3) ?
C2 H2 . 0.95 ?
C3 C4 . 1.386(3) ?
C3 C6 . 1.490(3) ?
C4 C5 . 1.381(3) ?
C4 H4 . 0.95 ?
C5 N1 . 1.339(3) ?
C5 H5 . 0.95 ?
C6 N2 . 1.313(3) ?
C6 S1 . 1.677(3) ?
C7 C8 . 1.499(4) ?
C7 H7A . 0.98 ?
C7 H7B . 0.98 ?
C7 H7C . 0.98 ?
C8 O1 . 1.210(3) ?
C8 C9 . 1.497(4) ?
C9 H9A . 0.98 ?
C9 H9B . 0.98 ?
C9 H9C . 0.98 ?
Cu1 N1 . 2.050(2) ?
Cu1 S1 4_465 2.2673(7) ?
Cu1 I1 . 2.6201(3) ?
Cu1 I1 3_556 2.6680(3) ?
I1 Cu1 3_556 2.6680(3) ?
N2 H2A . 0.88 ?
N2 H2B . 0.88 ?
S1 Cu1 4_666 2.2673(7) ?

loop_
_geom_hbond_atom_site_label_D
_geom_hbond_atom_site_label_H
_geom_hbond_atom_site_label_A
_geom_hbond_site_symmetry_A
_geom_hbond_distance_DH
_geom_hbond_distance_HA
_geom_hbond_distance_DA
_geom_hbond_angle_DHA
_geom_hbond_publ_flag
C2 H2 I1 4_566 0.95 3.10 4.003(3) 159.5 ?
C4 H4 I1 3_656 0.95 3.16 3.799(3) 125.8 ?
C7 H7A S1 2_656 0.98 3.02 3.929(3) 154.4 ?
N2 H2A I1 4_566 0.88 3.13 3.820(2) 136.7 ?
N2 H2A O1 . 0.88 2.19 2.886(3) 135.6 ?
N2 H2B I1 2_656 0.88 3.06 3.758(2) 137.4 ?

loop_
_geom_torsion_atom_site_label_1
_geom_torsion_atom_site_label_2
_geom_torsion_atom_site_label_3
_geom_torsion_atom_site_label_4
_geom_torsion_site_symmetry_1
_geom_torsion_site_symmetry_2
_geom_torsion_site_symmetry_3
_geom_torsion_site_symmetry_4
_geom_torsion
_geom_torsion_publ_flag
N1 C1 C2 C3 . . . . -1.0(4) ?
C1 C2 C3 C4 . . . . 0.0(4) ?
C1 C2 C3 C6 . . . . -178.5(2) ?
C2 C3 C4 C5 . . . . 1.3(4) ?
C6 C3 C4 C5 . . . . 179.8(2) ?
C3 C4 C5 N1 . . . . -1.8(4) ?
C4 C3 C6 N2 . . . . 142.5(3) ?
C2 C3 C6 N2 . . . . -39.1(3) ?
C4 C3 C6 S1 . . . . -38.1(3) ?
C2 C3 C6 S1 . . . . 140.4(2) ?
C4 C5 N1 C1 . . . . 0.9(4) ?
C4 C5 N1 Cu1 . . . . 176.80(19) ?
C2 C1 N1 C5 . . . . 0.6(4) ?
C2 C1 N1 Cu1 . . . . -175.6(2) ?
N2 C6 S1 Cu1 . . . 4_666 0.4(2) ?
C3 C6 S1 Cu1 . . . 4_666 -178.98(17) ?
